data_7019544
loop_
_publ_author_name
'Bowmaker, Graham A.'
'Hanna, John V.'
'Hart, Robert D.'
'Healy, Peter C.'
'King, Scott P.'
'Marchetti, Fabio'
'Pettinari, Claudio'
'Skelton, Brian W.'
'Tabacaru, Aurel'
'White, Allan H.'

_publ_section_title
;
 Mechanochemical and solution synthesis, X-ray structure and IR and (31)P
 solid state NMR spectroscopic studies of copper(i) thiocyanate adducts
 with bulky monodentate tertiary phosphine ligands.
;
_journal_issue 25
_journal_name_full 'Dalton transactions (Cambridge, England : 2003)'
_journal_page_first 7513
_journal_page_last 7525
_journal_paper_doi 10.1039/c2dt30579h
_journal_volume 41
_journal_year 2012
_chemical_formula_moiety 'C26 H54 Cu2 N2 P2 S2'
_chemical_formula_sum 'C26 H54 Cu2 N2 P2 S2'
_chemical_formula_weight 647.85
_chemical_name_systematic
;
?
;
_space_group_IT_number 14
_symmetry_cell_setting monoclinic
_symmetry_space_group_name_Hall '-P 2yn'
_symmetry_space_group_name_H-M 'P 1 21/n 1'
_atom_sites_solution_hydrogens geom
_atom_sites_solution_primary direct
_atom_sites_solution_secondary difmap
_audit_creation_date 2010-09-13T08:38:25-00:00
_audit_creation_method 'WinGX routine CIF_UPDATE'
_cell_angle_alpha 90
_cell_angle_beta 96.516(3)
_cell_angle_gamma 90
_cell_formula_units_Z 2
_cell_length_a 11.0989(3)
_cell_length_b 12.2641(4)
_cell_length_c 12.1268(4)
_cell_measurement_reflns_used 6866
_cell_measurement_temperature 100(2)
_cell_measurement_theta_max 32.1596
_cell_measurement_theta_min 2.8779
_cell_volume 1640.01(9)
_computing_cell_refinement
;
CrysAlisPro, Oxford Diffraction Ltd.,
Version 1.171.33.52 (release 06-11-2009 CrysAlis171 .NET)
(compiled Nov 6 2009,16:24:50)
;
_computing_data_collection
;
CrysAlisPro, Oxford Diffraction Ltd.,
Version 1.171.33.52 (release 06-11-2009 CrysAlis171 .NET)
(compiled Nov 6 2009,16:24:50)
;
_computing_data_reduction
;
CrysAlisPro, Oxford Diffraction Ltd.,
Version 1.171.33.52 (release 06-11-2009 CrysAlis171 .NET)
(compiled Nov 6 2009,16:24:50)
;
_computing_molecular_graphics 'OrtepII (Johnson, C. K. (1976)'
_computing_publication_material 'WinGX Farrugia, L. J. (1999)'
_computing_structure_refinement 'SHELXL-97 (Sheldrick, 2008)'
_diffrn_ambient_temperature 100(2)
_diffrn_detector_area_resol_mean 16.0009
_diffrn_measured_fraction_theta_full 0.99
_diffrn_measured_fraction_theta_max 0.936
_diffrn_measurement_device_type 'Oxford Diffraction Xcalibur diffractometer'
_diffrn_measurement_method '\w scans'
_diffrn_orient_matrix_UB_11 0.0372069222
_diffrn_orient_matrix_UB_12 0.0164110446
_diffrn_orient_matrix_UB_13 -0.0408474273
_diffrn_orient_matrix_UB_21 -0.0387136574
_diffrn_orient_matrix_UB_22 -0.0280601277
_diffrn_orient_matrix_UB_23 -0.0411082716
_diffrn_orient_matrix_UB_31 -0.0353713998
_diffrn_orient_matrix_UB_32 0.0478591238
_diffrn_orient_matrix_UB_33 -0.0100465895
_diffrn_radiation_monochromator graphite
_diffrn_radiation_type MoK\a
_diffrn_radiation_wavelength 0.71073
_diffrn_reflns_av_R_equivalents 0.0363
_diffrn_reflns_av_unetI/netI 0.0604
_diffrn_reflns_limit_h_max 16
_diffrn_reflns_limit_h_min -15
_diffrn_reflns_limit_k_max 18
_diffrn_reflns_limit_k_min -17
_diffrn_reflns_limit_l_max 16
_diffrn_reflns_limit_l_min -18
_diffrn_reflns_number 17653
_diffrn_reflns_theta_full 31.25
_diffrn_reflns_theta_max 32.24
_diffrn_reflns_theta_min 2.88
_exptl_absorpt_coefficient_mu 1.539
_exptl_absorpt_correction_T_max 0.944
_exptl_absorpt_correction_T_min 0.715
_exptl_absorpt_correction_type analytical
_exptl_absorpt_process_details
;
CrysAlisPro, Oxford Diffraction Ltd.,
Version 1.171.33.52 (release 06-11-2009 CrysAlis171 .NET)
(compiled Nov 6 2009,16:24:50)
Analytical numeric absorption correction using a multifaceted crystal
model based on expressions derived by R.C. Clark & J.S.
(Clark, R. C. & Reid, J. S. (1995). Acta Cryst. A51, 887-897)
;
_exptl_crystal_colour colourless
_exptl_crystal_density_diffrn 1.312
_exptl_crystal_density_method 'not measured'
_exptl_crystal_description rod
_exptl_crystal_F_000 688
_exptl_crystal_size_max 0.27
_exptl_crystal_size_mid 0.09
_exptl_crystal_size_min 0.04
_refine_diff_density_max 0.567
_refine_diff_density_min -0.33
_refine_diff_density_rms 0.078
_refine_ls_extinction_method none
_refine_ls_goodness_of_fit_ref 1.091
_refine_ls_hydrogen_treatment constr
_refine_ls_matrix_type full
_refine_ls_number_parameters 163
_refine_ls_number_reflns 5437
_refine_ls_number_restraints 0
_refine_ls_restrained_S_all 1.091
_refine_ls_R_factor_all 0.0541
_refine_ls_R_factor_gt 0.0338
_refine_ls_shift/su_max 0.001
_refine_ls_shift/su_mean 0
_refine_ls_structure_factor_coef Fsqd
_refine_ls_weighting_details 'calc w=1/[\s^2^(Fo^2^)+(0.0339P)^2^] where P=(Fo^2^+2Fc^2^)/3'
_refine_ls_weighting_scheme calc
_refine_ls_wR_factor_gt 0.0825
_refine_ls_wR_factor_ref 0.0848
_reflns_number_gt 3890
_reflns_number_total 5437
_reflns_threshold_expression I>2\s(I)
_cod_data_source_file c2dt30579h.txt
_cod_data_source_block cpcutb
_cod_database_code 7019544

loop_
_symmetry_equiv_pos_as_xyz
'x, y, z'
'-x+1/2, y+1/2, -z+1/2'
'-x, -y, -z'
'x-1/2, -y-1/2, z-1/2'

loop_
_atom_site_label
_atom_site_type_symbol
_atom_site_fract_x
_atom_site_fract_y
_atom_site_fract_z
_atom_site_U_iso_or_equiv
_atom_site_adp_type
_atom_site_occupancy
_atom_site_symmetry_multiplicity
_atom_site_calc_flag
_atom_site_refinement_flags
Cu1 Cu 0.01752(2) 0.15740(2) 0.64013(2) 0.01504(7) Uani 1 1 d .
P1 P 0.02372(5) 0.28152(4) 0.77302(4) 0.01191(11) Uani 1 1 d .
C11 C -0.01930(19) 0.21695(16) 0.90656(17) 0.0157(4) Uani 1 1 d .
C12 C -0.0483(2) 0.29601(18) 0.99793(18) 0.0214(5) Uani 1 1 d .
H12A H -0.1246 0.3339 0.9742 0.032 Uiso 1 1 calc R
H12B H 0.0173 0.3495 1.0117 0.032 Uiso 1 1 calc R
H12C H -0.0561 0.2552 1.0662 0.032 Uiso 1 1 calc R
C13 C -0.1284(2) 0.14062(17) 0.87799(19) 0.0203(5) Uani 1 1 d .
H13A H -0.1438 0.0996 0.9443 0.03 Uiso 1 1 calc R
H13B H -0.1107 0.0897 0.8196 0.03 Uiso 1 1 calc R
H13C H -0.2002 0.1839 0.8518 0.03 Uiso 1 1 calc R
C14 C 0.0851(2) 0.14183(19) 0.95426(19) 0.0246(5) Uani 1 1 d .
H14A H 0.0588 0.0982 1.0149 0.037 Uiso 1 1 calc R
H14B H 0.1553 0.1862 0.9825 0.037 Uiso 1 1 calc R
H14C H 0.1075 0.0933 0.8957 0.037 Uiso 1 1 calc R
C21 C -0.0866(2) 0.39674(17) 0.73004(18) 0.0183(4) Uani 1 1 d .
C22 C -0.0797(2) 0.42427(19) 0.60674(19) 0.0246(5) Uani 1 1 d .
H22A H -0.1406 0.4797 0.5825 0.037 Uiso 1 1 calc R
H22B H -0.0953 0.3583 0.5618 0.037 Uiso 1 1 calc R
H22C H 0.0013 0.4523 0.5976 0.037 Uiso 1 1 calc R
C23 C -0.0689(2) 0.50140(18) 0.7994(2) 0.0266(5) Uani 1 1 d .
H23A H -0.1319 0.5543 0.7732 0.04 Uiso 1 1 calc R
H23B H 0.0111 0.5324 0.7916 0.04 Uiso 1 1 calc R
H23C H -0.0745 0.4843 0.8776 0.04 Uiso 1 1 calc R
C24 C -0.21619(19) 0.35509(19) 0.73502(19) 0.0226(5) Uani 1 1 d .
H24A H -0.2302 0.3446 0.8127 0.034 Uiso 1 1 calc R
H24B H -0.227 0.2855 0.6953 0.034 Uiso 1 1 calc R
H24C H -0.2742 0.4085 0.7003 0.034 Uiso 1 1 calc R
C31 C 0.18432(19) 0.33815(18) 0.79936(18) 0.0204(4) Uani 1 1 d .
C32 C 0.2734(2) 0.2422(2) 0.7917(2) 0.0263(5) Uani 1 1 d .
H32A H 0.3567 0.27 0.7988 0.04 Uiso 1 1 calc R
H32B H 0.2552 0.2056 0.7199 0.04 Uiso 1 1 calc R
H32C H 0.2647 0.1902 0.8517 0.04 Uiso 1 1 calc R
C33 C 0.2080(2) 0.41560(19) 0.7045(2) 0.0292(6) Uani 1 1 d .
H33A H 0.1605 0.4825 0.7093 0.044 Uiso 1 1 calc R
H33B H 0.1841 0.3799 0.633 0.044 Uiso 1 1 calc R
H33C H 0.2945 0.4338 0.7106 0.044 Uiso 1 1 calc R
C34 C 0.2162(2) 0.3986(2) 0.9100(2) 0.0270(5) Uani 1 1 d .
H34A H 0.2976 0.4301 0.9122 0.04 Uiso 1 1 calc R
H34B H 0.2142 0.3473 0.9717 0.04 Uiso 1 1 calc R
H34C H 0.1572 0.457 0.9166 0.04 Uiso 1 1 calc R
S1 S 0.08831(5) 0.19771(4) 0.47227(5) 0.02005(12) Uani 1 1 d .
C1 C 0.05865(18) 0.07715(18) 0.41264(17) 0.0167(4) Uani 1 1 d .
N1 N 0.03650(16) -0.00706(15) 0.37269(15) 0.0192(4) Uani 1 1 d .

loop_
_atom_site_aniso_label
_atom_site_aniso_U_11
_atom_site_aniso_U_22
_atom_site_aniso_U_33
_atom_site_aniso_U_23
_atom_site_aniso_U_13
_atom_site_aniso_U_12
Cu1 0.01513(13) 0.01530(13) 0.01471(12) -0.00618(10) 0.00183(9) 0.00016(10)
P1 0.0128(2) 0.0109(2) 0.0120(2) -0.00222(19) 0.00150(19) -0.00058(19)
C11 0.0199(10) 0.0155(10) 0.0116(9) -0.0005(8) 0.0019(8) -0.0006(8)
C12 0.0284(12) 0.0232(11) 0.0134(10) -0.0039(9) 0.0057(9) -0.0046(9)
C13 0.0232(11) 0.0180(11) 0.0203(11) -0.0007(9) 0.0056(9) -0.0056(8)
C14 0.0286(12) 0.0238(12) 0.0207(11) 0.0040(9) -0.0005(9) 0.0031(9)
C21 0.0238(11) 0.0137(10) 0.0172(10) 0.0000(8) 0.0019(8) 0.0056(8)
C22 0.0310(13) 0.0238(12) 0.0194(11) 0.0054(9) 0.0041(10) 0.0061(10)
C23 0.0397(14) 0.0155(11) 0.0253(12) -0.0039(9) 0.0068(11) 0.0053(10)
C24 0.0186(11) 0.0282(12) 0.0207(11) -0.0022(9) 0.0012(9) 0.0064(9)
C31 0.0174(10) 0.0220(11) 0.0220(11) -0.0071(9) 0.0036(8) -0.0064(9)
C32 0.0133(11) 0.0386(14) 0.0268(12) -0.0097(11) 0.0012(9) 0.0002(10)
C33 0.0302(13) 0.0275(13) 0.0319(13) -0.0018(11) 0.0122(11) -0.0122(10)
C34 0.0216(12) 0.0298(13) 0.0293(13) -0.0135(11) 0.0018(10) -0.0113(10)
S1 0.0256(3) 0.0168(3) 0.0192(3) -0.0067(2) 0.0093(2) -0.0065(2)
C1 0.0141(10) 0.0222(11) 0.0146(10) 0.0000(8) 0.0053(8) -0.0009(8)
N1 0.0230(10) 0.0193(9) 0.0164(9) -0.0033(7) 0.0066(7) -0.0017(7)

loop_
_atom_type_symbol
_atom_type_description
_atom_type_scat_dispersion_real
_atom_type_scat_dispersion_imag
_atom_type_scat_source
C C 0.0033 0.0016 'International Tables Vol C Tables 4.2.6.8 and 6.1.1.4'
H H 0 0 'International Tables Vol C Tables 4.2.6.8 and 6.1.1.4'
N N 0.0061 0.0033 'International Tables Vol C Tables 4.2.6.8 and 6.1.1.4'
S S 0.1246 0.1234 'International Tables Vol C Tables 4.2.6.8 and 6.1.1.4'
Cu Cu 0.3201 1.2651 'International Tables Vol C Tables 4.2.6.8 and 6.1.1.4'
P P 0.1023 0.0942 'International Tables Vol C Tables 4.2.6.8 and 6.1.1.4'

loop_
_exptl_crystal_face_index_h
_exptl_crystal_face_index_k
_exptl_crystal_face_index_l
_exptl_crystal_face_perp_dist
-1 0 0 0.041
1 0 0 0.0296
1 0 1 0.0354
-1 0 -1 0.0517
-1 0 1 0.0146
1 0 -1 0.0263
-2 15 9 0.0947
0 -1 0 0.1261

loop_
_geom_angle_atom_site_label_1
_geom_angle_atom_site_label_2
_geom_angle_atom_site_label_3
_geom_angle
_geom_angle_site_symmetry_1
_geom_angle_site_symmetry_3
N1 Cu1 P1 134.13(5) 3_556 .
N1 Cu1 S1 105.37(5) 3_556 .
P1 Cu1 S1 120.50(2) . .
C21 P1 C31 109.62(10) . .
C21 P1 C11 108.95(9) . .
C31 P1 C11 109.14(9) . .
C21 P1 Cu1 110.21(7) . .
C31 P1 Cu1 108.91(7) . .
C11 P1 Cu1 110.00(6) . .
C12 C11 C13 108.85(17) . .
C12 C11 C14 108.50(17) . .
C13 C11 C14 105.05(17) . .
C12 C11 P1 116.31(14) . .
C13 C11 P1 109.10(14) . .
C14 C11 P1 108.44(15) . .
C11 C12 H12A 109.5 . .
C11 C12 H12B 109.5 . .
H12A C12 H12B 109.5 . .
C11 C12 H12C 109.5 . .
H12A C12 H12C 109.5 . .
H12B C12 H12C 109.5 . .
C11 C13 H13A 109.5 . .
C11 C13 H13B 109.5 . .
H13A C13 H13B 109.5 . .
C11 C13 H13C 109.5 . .
H13A C13 H13C 109.5 . .
H13B C13 H13C 109.5 . .
C11 C14 H14A 109.5 . .
C11 C14 H14B 109.5 . .
H14A C14 H14B 109.5 . .
C11 C14 H14C 109.5 . .
H14A C14 H14C 109.5 . .
H14B C14 H14C 109.5 . .
C24 C21 C23 108.63(18) . .
C24 C21 C22 105.14(18) . .
C23 C21 C22 109.29(18) . .
C24 C21 P1 108.60(14) . .
C23 C21 P1 115.61(15) . .
C22 C21 P1 109.05(14) . .
C21 C22 H22A 109.5 . .
C21 C22 H22B 109.5 . .
H22A C22 H22B 109.5 . .
C21 C22 H22C 109.5 . .
H22A C22 H22C 109.5 . .
H22B C22 H22C 109.5 . .
C21 C23 H23A 109.5 . .
C21 C23 H23B 109.5 . .
H23A C23 H23B 109.5 . .
C21 C23 H23C 109.5 . .
H23A C23 H23C 109.5 . .
H23B C23 H23C 109.5 . .
C21 C24 H24A 109.5 . .
C21 C24 H24B 109.5 . .
H24A C24 H24B 109.5 . .
C21 C24 H24C 109.5 . .
H24A C24 H24C 109.5 . .
H24B C24 H24C 109.5 . .
C33 C31 C34 108.25(18) . .
C33 C31 C32 105.10(18) . .
C34 C31 C32 109.48(19) . .
C33 C31 P1 109.62(15) . .
C34 C31 P1 116.10(15) . .
C32 C31 P1 107.74(14) . .
C31 C32 H32A 109.5 . .
C31 C32 H32B 109.5 . .
H32A C32 H32B 109.5 . .
C31 C32 H32C 109.5 . .
H32A C32 H32C 109.5 . .
H32B C32 H32C 109.5 . .
C31 C33 H33A 109.5 . .
C31 C33 H33B 109.5 . .
H33A C33 H33B 109.5 . .
C31 C33 H33C 109.5 . .
H33A C33 H33C 109.5 . .
H33B C33 H33C 109.5 . .
C31 C34 H34A 109.5 . .
C31 C34 H34B 109.5 . .
H34A C34 H34B 109.5 . .
C31 C34 H34C 109.5 . .
H34A C34 H34C 109.5 . .
H34B C34 H34C 109.5 . .
C1 S1 Cu1 97.02(7) . .
N1 C1 S1 178.7(2) . .
C1 N1 Cu1 158.83(17) . 3_556

loop_
_geom_bond_atom_site_label_1
_geom_bond_atom_site_label_2
_geom_bond_distance
_geom_bond_site_symmetry_2
Cu1 N1 1.9396(18) 3_556
Cu1 P1 2.2122(5) .
Cu1 S1 2.3171(6) .
P1 C21 1.904(2) .
P1 C31 1.906(2) .
P1 C11 1.911(2) .
C11 C12 1.534(3) .
C11 C13 1.539(3) .
C11 C14 1.541(3) .
C12 H12A 0.98 .
C12 H12B 0.98 .
C12 H12C 0.98 .
C13 H13A 0.98 .
C13 H13B 0.98 .
C13 H13C 0.98 .
C14 H14A 0.98 .
C14 H14B 0.98 .
C14 H14C 0.98 .
C21 C24 1.534(3) .
C21 C23 1.535(3) .
C21 C22 1.543(3) .
C22 H22A 0.98 .
C22 H22B 0.98 .
C22 H22C 0.98 .
C23 H23A 0.98 .
C23 H23B 0.98 .
C23 H23C 0.98 .
C24 H24A 0.98 .
C24 H24B 0.98 .
C24 H24C 0.98 .
C31 C33 1.538(3) .
C31 C34 1.539(3) .
C31 C32 1.546(3) .
C32 H32A 0.98 .
C32 H32B 0.98 .
C32 H32C 0.98 .
C33 H33A 0.98 .
C33 H33B 0.98 .
C33 H33C 0.98 .
C34 H34A 0.98 .
C34 H34B 0.98 .
C34 H34C 0.98 .
S1 C1 1.662(2) .
C1 N1 1.155(3) .
N1 Cu1 1.9396(18) 3_556
